data_1520132
loop_
_publ_author_name
'Wu, Jianfeng'
'Zhao, Lang'
'Zhang, Peng'
'Zhang, Li'
'Guo, Mei'
'Tang, Jinkui'

_publ_section_title
;
 Linear 3d-4f compounds: synthesis, structure, and determination of the
 d-f magnetic interaction.
;
_journal_issue 26
_journal_name_full 'Dalton transactions (Cambridge, England : 2003)'
_journal_page_first 11935
_journal_page_last 11942
_journal_paper_doi 10.1039/c5dt01382h
_journal_volume 44
_journal_year 2015
_chemical_formula_moiety 'C78 H72 N4 Ni2 O25 Tb2'
_chemical_formula_sum 'C78 H72 N4 Ni2 O25 Tb2'
_chemical_formula_weight 1900.65
_space_group_crystal_system monoclinic
_space_group_IT_number 15
_space_group_name_Hall '-C 2yc'
_space_group_name_H-M_alt 'C 1 2/c 1'
_symmetry_space_group_name_Hall '-C 2yc'
_symmetry_space_group_name_H-M 'C 1 2/c 1'
_atom_sites_solution_hydrogens geom
_audit_creation_method SHELXL-2014/7
_audit_update_record
;
2015-05-06 deposited with the CCDC.
2015-05-29 downloaded from the CCDC.
;
_cell_angle_alpha 90
_cell_angle_beta 121.326(18)
_cell_angle_gamma 90
_cell_formula_units_Z 4
_cell_length_a 24.177(7)
_cell_length_b 16.899(5)
_cell_length_c 22.727(10)
_cell_measurement_reflns_used 2026
_cell_measurement_temperature 293(2)
_cell_measurement_theta_max 20.21
_cell_measurement_theta_min 2.41
_cell_volume 7932(5)
_computing_cell_refinement 'Bruker SAINT'
_computing_data_collection 'Bruker APEX2'
_computing_data_reduction 'Bruker SAINT'
_computing_molecular_graphics 'SHELXL-2014/7 (Sheldrick, 2014)'
_computing_publication_material 'SHELXL-2014/7 (Sheldrick, 2014)'
_computing_structure_refinement 'SHELXL-2014/7 (Sheldrick, 2014)'
_computing_structure_solution 'SHELXL-2014/7 (Sheldrick, 2014)'
_diffrn_ambient_temperature 293(2)
_diffrn_measured_fraction_theta_full 0.999
_diffrn_measured_fraction_theta_max 0.999
_diffrn_measurement_device_type 'Bruker APEX-II CCD'
_diffrn_measurement_method '\f and \w scans'
_diffrn_radiation_type MoK\a
_diffrn_radiation_wavelength 0.71073
_diffrn_reflns_av_R_equivalents 0.1731
_diffrn_reflns_av_unetI/netI 0.1937
_diffrn_reflns_laue_measured_fraction_full 0.999
_diffrn_reflns_laue_measured_fraction_max 0.999
_diffrn_reflns_limit_h_max 28
_diffrn_reflns_limit_h_min -21
_diffrn_reflns_limit_k_max 20
_diffrn_reflns_limit_k_min -19
_diffrn_reflns_limit_l_max 16
_diffrn_reflns_limit_l_min -27
_diffrn_reflns_number 22061
_diffrn_reflns_point_group_measured_fraction_full 0.999
_diffrn_reflns_point_group_measured_fraction_max 0.999
_diffrn_reflns_theta_full 25.000
_diffrn_reflns_theta_max 25.000
_diffrn_reflns_theta_min 1.972
_exptl_absorpt_coefficient_mu 2.308
_exptl_absorpt_correction_T_max 0.616
_exptl_absorpt_correction_T_min 0.594
_exptl_absorpt_correction_type multi-scan
_exptl_absorpt_process_details (sadabs;bruker,2000)
_exptl_crystal_colour green
_exptl_crystal_density_diffrn 1.592
_exptl_crystal_description block
_exptl_crystal_F_000 3816
_exptl_crystal_size_max 0.23
_exptl_crystal_size_mid 0.22
_exptl_crystal_size_min 0.21
_refine_diff_density_max 0.902
_refine_diff_density_min -0.930
_refine_diff_density_rms 0.134
_refine_ls_extinction_method none
_refine_ls_goodness_of_fit_ref 0.987
_refine_ls_hydrogen_treatment constr
_refine_ls_matrix_type full
_refine_ls_number_parameters 447
_refine_ls_number_reflns 6987
_refine_ls_number_restraints 174
_refine_ls_restrained_S_all 0.996
_refine_ls_R_factor_all 0.1866
_refine_ls_R_factor_gt 0.0719
_refine_ls_shift/su_max 0.000
_refine_ls_shift/su_mean 0.000
_refine_ls_structure_factor_coef Fsqd
_refine_ls_weighting_details 'w=1/[\s^2^(Fo^2^)+(0.0708P)^2^] where P=(Fo^2^+2Fc^2^)/3'
_refine_ls_weighting_scheme calc
_refine_ls_wR_factor_gt 0.1626
_refine_ls_wR_factor_ref 0.2229
_reflns_Friedel_coverage 0.000
_reflns_number_gt 2914
_reflns_number_total 6987
_reflns_threshold_expression 'I > 2\s(I)'
_cod_data_source_file c5dt01382h2.cif
_cod_data_source_block Tb2Ni2
_cod_depositor_comments 'Adding full bibliography for 1520123--1520137.cif.'
_cod_database_code 1520132
_audit_block_doi 10.5517/cc14hthy
_shelx_shelxl_version_number 2014/7
_shelx_space_group_comment
;
The symmetry employed for this shelxl refinement is uniquely defined
by the following loop, which should always be used as a source of
symmetry information in preference to the above space-group names.
They are only intended as comments.
;

loop_
_space_group_symop_operation_xyz
'x, y, z'
'-x, y, -z+1/2'
'x+1/2, y+1/2, z'
'-x+1/2, y+1/2, -z+1/2'
'-x, -y, -z'
'x, -y, z-1/2'
'-x+1/2, -y+1/2, -z'
'x+1/2, -y+1/2, z-1/2'

loop_
_atom_site_label
_atom_site_type_symbol
_atom_site_fract_x
_atom_site_fract_y
_atom_site_fract_z
_atom_site_U_iso_or_equiv
_atom_site_adp_type
_atom_site_occupancy
_atom_site_site_symmetry_order
_atom_site_calc_flag
_atom_site_refinement_flags_posn
_atom_site_refinement_flags_adp
_atom_site_refinement_flags_occupancy
C1 C 0.2265(8) 0.5237(10) 0.2948(9) 0.102(5) Uani 1 1 d . U .
H1A H 0.2429 0.5111 0.3423 0.153 Uiso 1 1 calc R U .
H1B H 0.1865 0.4961 0.2663 0.153 Uiso 1 1 calc R U .
H1C H 0.2193 0.5796 0.2880 0.153 Uiso 1 1 calc R U .
C2 C 0.3322(4) 0.5340(6) 0.3124(5) 0.074(4) Uani 1 1 d G U .
C3 C 0.3527(5) 0.5811(7) 0.3702(6) 0.117(6) Uani 1 1 d G U .
H3 H 0.3254 0.5900 0.3870 0.140 Uiso 1 1 calc R U .
C4 C 0.4139(6) 0.6151(6) 0.4030(5) 0.130(7) Uani 1 1 d G U .
H4 H 0.4276 0.6467 0.4417 0.156 Uiso 1 1 calc R U .
C5 C 0.4547(4) 0.6020(6) 0.3779(5) 0.098(5) Uani 1 1 d G U .
H5 H 0.4957 0.6247 0.3998 0.117 Uiso 1 1 calc R U .
C6 C 0.4343(4) 0.5548(6) 0.3201(5) 0.076(4) Uani 1 1 d G . .
C7 C 0.3730(4) 0.5208(5) 0.2873(4) 0.062(4) Uani 1 1 d G . .
C8 C 0.4414(6) 0.2430(8) 0.1894(7) 0.063(4) Uani 1 1 d . . .
H8 H 0.4704 0.2054 0.1914 0.075 Uiso 1 1 calc R U .
C9 C 0.3742(3) 0.2264(6) 0.1455(4) 0.063(4) Uani 1 1 d G . .
C10 C 0.3607(5) 0.1609(6) 0.1032(5) 0.100(5) Uani 1 1 d G U .
H10 H 0.3943 0.1318 0.1053 0.120 Uiso 1 1 calc R U .
C11 C 0.2968(6) 0.1387(5) 0.0578(5) 0.103(6) Uani 1 1 d G . .
H11 H 0.2878 0.0948 0.0295 0.123 Uiso 1 1 calc R U .
C12 C 0.2465(4) 0.1820(6) 0.0547(4) 0.093(5) Uani 1 1 d G U .
H12 H 0.2038 0.1672 0.0244 0.112 Uiso 1 1 calc R U .
C13 C 0.2601(4) 0.2476(6) 0.0970(5) 0.077(5) Uani 1 1 d G . .
C14 C 0.3239(5) 0.2698(5) 0.1424(4) 0.062(4) Uani 1 1 d G . .
C15 C 0.1487(7) 0.2731(9) 0.0488(9) 0.116(6) Uani 1 1 d . U .
H15A H 0.1433 0.2539 0.0064 0.174 Uiso 1 1 calc R U .
H15B H 0.1220 0.3190 0.0398 0.174 Uiso 1 1 calc R U .
H15C H 0.1362 0.2327 0.0693 0.174 Uiso 1 1 calc R U .
C16 C 0.3312(7) 0.4700(8) 0.0886(6) 0.052(3) Uani 1 1 d . . .
C17 C 0.3254(5) 0.5251(5) 0.0353(4) 0.057(4) Uani 1 1 d G . .
C18 C 0.3756(4) 0.5306(6) 0.0225(5) 0.078(4) Uani 1 1 d G . .
H18 H 0.4122 0.4989 0.0469 0.094 Uiso 1 1 calc R U .
C19 C 0.3712(5) 0.5833(7) -0.0266(6) 0.110(6) Uani 1 1 d G U .
H19 H 0.4048 0.5870 -0.0352 0.132 Uiso 1 1 calc R U .
C20 C 0.3166(6) 0.6307(6) -0.0631(5) 0.103(6) Uani 1 1 d G U .
H20 H 0.3137 0.6660 -0.0960 0.123 Uiso 1 1 calc R U .
C21 C 0.2664(4) 0.6253(5) -0.0503(5) 0.092(5) Uani 1 1 d G U .
H21 H 0.2299 0.6569 -0.0747 0.111 Uiso 1 1 calc R U .
C22 C 0.2708(4) 0.5725(6) -0.0011(5) 0.075(4) Uani 1 1 d G . .
H22 H 0.2372 0.5689 0.0074 0.090 Uiso 1 1 calc R U .
C23 C 0.1541(7) 0.5150(11) 0.0727(8) 0.073(4) Uani 1 1 d . . .
C24 C 0.1038(5) 0.5721(7) 0.0212(5) 0.083(5) Uani 1 1 d G U .
C25 C 0.0457(6) 0.5402(6) -0.0307(7) 0.121(7) Uani 1 1 d G U .
H25 H 0.0385 0.4860 -0.0322 0.146 Uiso 1 1 calc R U .
C26 C -0.0016(5) 0.5894(8) -0.0804(6) 0.127(7) Uani 1 1 d G U .
H26 H -0.0405 0.5680 -0.1152 0.152 Uiso 1 1 calc R U .
C27 C 0.0091(6) 0.6704(8) -0.0782(6) 0.138(8) Uani 1 1 d G U .
H27 H -0.0226 0.7033 -0.1115 0.165 Uiso 1 1 calc R U .
C28 C 0.0672(7) 0.7023(5) -0.0263(7) 0.164(9) Uani 1 1 d G U .
H28 H 0.0744 0.7565 -0.0248 0.197 Uiso 1 1 calc R U .
C29 C 0.1145(5) 0.6532(7) 0.0234(6) 0.113(6) Uani 1 1 d G U .
H29 H 0.1534 0.6745 0.0582 0.136 Uiso 1 1 calc R U .
C30 C 0.1977(8) 0.3287(9) 0.2328(8) 0.076(4) Uani 1 1 d . U .
C31 C 0.1728(5) 0.2808(6) 0.2686(5) 0.068(4) Uani 1 1 d G U .
C32 C 0.1195(5) 0.3090(6) 0.2700(6) 0.111(6) Uani 1 1 d G . .
H32 H 0.0991 0.3553 0.2467 0.133 Uiso 1 1 calc R U .
C33 C 0.0968(5) 0.2680(9) 0.3063(6) 0.116(6) Uani 1 1 d G . .
H33 H 0.0611 0.2869 0.3072 0.139 Uiso 1 1 calc R U .
C34 C 0.1273(6) 0.1988(8) 0.3411(6) 0.110(6) Uani 1 1 d G . .
H34 H 0.1121 0.1714 0.3654 0.132 Uiso 1 1 calc R U .
C35 C 0.1806(6) 0.1706(5) 0.3397(5) 0.103(6) Uani 1 1 d G . .
H35 H 0.2011 0.1243 0.3630 0.123 Uiso 1 1 calc R U .
C36 C 0.2034(4) 0.2116(7) 0.3034(6) 0.090(5) Uani 1 1 d G . .
H36 H 0.2390 0.1927 0.3025 0.108 Uiso 1 1 calc R U .
C37 C 0.4933(8) 0.3634(10) 0.3917(7) 0.095(5) Uani 1 1 d . U .
H37A H 0.5309 0.3660 0.3878 0.143 Uiso 1 1 calc R U .
H37B H 0.4960 0.3176 0.4181 0.143 Uiso 1 1 calc R U .
H37C H 0.4910 0.4101 0.4144 0.143 Uiso 1 1 calc R U .
C38 C 0.3875(12) 0.1738(12) 0.3226(12) 0.165(9) Uani 1 1 d . U .
H38A H 0.4336 0.1722 0.3434 0.247 Uiso 1 1 calc R U .
H38B H 0.3670 0.1672 0.2736 0.247 Uiso 1 1 calc R U .
H38C H 0.3741 0.1321 0.3411 0.247 Uiso 1 1 calc R U .
C65 C 0.4798(6) 0.5449(8) 0.2968(7) 0.064(4) Uani 1 1 d . . .
H65 H 0.5121 0.5826 0.3092 0.077 Uiso 1 1 calc R U .
N1 N 0.4658(5) 0.3066(6) 0.2272(5) 0.056(3) Uani 1 1 d . . .
N2 N 0.4770(5) 0.4866(6) 0.2601(5) 0.051(3) Uani 1 1 d . . .
Ni1 Ni 0.41135(7) 0.39837(10) 0.22503(8) 0.0512(5) Uani 1 1 d . . .
O1 O 0.2729(5) 0.4999(6) 0.2767(5) 0.079(3) Uani 1 1 d . U .
O2 O 0.3513(4) 0.4729(5) 0.2343(4) 0.058(2) Uani 1 1 d . . .
O3 O 0.2140(5) 0.2933(6) 0.0942(5) 0.077(3) Uani 1 1 d . U .
O4 O 0.3337(4) 0.3288(5) 0.1843(4) 0.062(2) Uani 1 1 d . . .
O5 O 0.1650(5) 0.3797(6) 0.1888(5) 0.088(3) Uani 1 1 d . U .
O6 O 0.2551(5) 0.3142(6) 0.2439(5) 0.087(3) Uani 1 1 d . U .
O7 O 0.1509(5) 0.4444(7) 0.0598(5) 0.082(3) Uani 1 1 d . U .
O8 O 0.1968(5) 0.5456(6) 0.1297(5) 0.084(3) Uani 1 1 d . U .
O9 O 0.2819(4) 0.4599(5) 0.0910(4) 0.067(2) Uani 1 1 d . . .
O10 O 0.3855(4) 0.4395(5) 0.1294(4) 0.059(2) Uani 1 1 d . . .
O11 O 0.4369(4) 0.3581(5) 0.3250(4) 0.072(3) Uani 1 1 d . . .
H11A H 0.4365 0.3155 0.3076 0.109 Uiso 1 1 calc R U .
O12 O 0.3692(7) 0.2478(9) 0.3367(6) 0.128(4) Uani 1 1 d . U .
H12A H 0.3362 0.2637 0.3022 0.192 Uiso 1 1 calc R U .
O13 O 0.5000 0.030(2) 0.2500 0.36(2) Uani 1 2 d S TU P
Tb1 Tb 0.24970(3) 0.41734(4) 0.16597(3) 0.0662(3) Uani 1 1 d . . .

loop_
_atom_site_aniso_label
_atom_site_aniso_U_11
_atom_site_aniso_U_22
_atom_site_aniso_U_33
_atom_site_aniso_U_23
_atom_site_aniso_U_13
_atom_site_aniso_U_12
C1 0.068(10) 0.147(13) 0.112(11) -0.007(10) 0.062(9) 0.021(9)
C2 0.061(7) 0.091(8) 0.074(8) -0.015(6) 0.038(6) -0.005(6)
C3 0.102(10) 0.134(10) 0.132(10) -0.022(8) 0.073(8) -0.001(8)
C4 0.112(10) 0.148(11) 0.130(10) -0.040(8) 0.063(8) 0.007(8)
C5 0.070(8) 0.104(9) 0.112(9) -0.036(7) 0.043(7) -0.008(7)
C6 0.050(9) 0.102(12) 0.072(10) -0.025(9) 0.029(8) 0.000(8)
C7 0.040(8) 0.094(11) 0.058(9) 0.013(8) 0.030(7) 0.006(8)
C8 0.051(9) 0.070(10) 0.074(10) -0.005(8) 0.038(8) -0.007(7)
C9 0.053(9) 0.057(9) 0.061(9) -0.007(7) 0.016(7) -0.015(7)
C10 0.095(9) 0.095(9) 0.092(9) -0.030(7) 0.036(7) -0.010(7)
C11 0.092(14) 0.081(12) 0.085(12) -0.039(10) 0.011(10) -0.016(10)
C12 0.085(9) 0.095(9) 0.088(9) -0.001(7) 0.037(7) -0.023(7)
C13 0.065(11) 0.085(12) 0.058(9) 0.002(8) 0.015(8) -0.032(9)
C14 0.043(8) 0.074(10) 0.054(9) 0.004(8) 0.014(7) -0.013(8)
C15 0.054(10) 0.103(11) 0.141(13) 0.030(10) 0.016(9) -0.024(9)
C16 0.046(9) 0.065(9) 0.042(8) -0.012(7) 0.021(7) -0.018(7)
C17 0.051(9) 0.063(9) 0.042(8) -0.008(7) 0.013(7) -0.009(7)
C18 0.064(11) 0.086(11) 0.083(11) 0.029(9) 0.036(9) 0.008(8)
C19 0.099(10) 0.117(10) 0.119(10) 0.021(8) 0.060(7) 0.001(8)
C20 0.100(9) 0.105(9) 0.095(9) 0.021(7) 0.045(7) -0.003(7)
C21 0.084(9) 0.092(9) 0.090(9) 0.016(7) 0.038(7) 0.009(7)
C22 0.078(11) 0.064(10) 0.056(9) 0.028(7) 0.016(8) 0.005(8)
C23 0.043(9) 0.110(14) 0.067(11) 0.003(11) 0.029(8) 0.002(9)
C24 0.078(8) 0.101(9) 0.078(8) -0.008(7) 0.045(7) -0.008(7)
C25 0.106(10) 0.117(9) 0.123(10) 0.019(8) 0.047(8) -0.001(8)
C26 0.103(10) 0.131(10) 0.123(10) 0.017(8) 0.042(8) 0.002(8)
C27 0.127(11) 0.133(11) 0.139(11) -0.001(8) 0.059(8) 0.011(8)
C28 0.166(12) 0.147(12) 0.157(12) 0.004(9) 0.067(9) 0.013(9)
C29 0.108(10) 0.108(9) 0.104(9) -0.002(8) 0.042(7) 0.019(8)
C30 0.063(8) 0.089(8) 0.071(8) 0.008(7) 0.032(6) -0.005(7)
C31 0.052(7) 0.084(8) 0.062(7) 0.000(6) 0.025(6) -0.020(6)
C32 0.052(11) 0.166(18) 0.101(14) 0.045(12) 0.029(10) 0.021(11)
C33 0.066(13) 0.149(18) 0.142(18) 0.030(14) 0.061(13) 0.007(12)
C34 0.090(15) 0.149(19) 0.098(14) 0.011(13) 0.053(13) -0.029(13)
C35 0.129(18) 0.089(13) 0.115(15) -0.011(11) 0.081(14) -0.024(12)
C36 0.095(14) 0.088(12) 0.092(12) 0.004(10) 0.053(11) -0.018(10)
C37 0.083(11) 0.128(12) 0.070(10) 0.008(9) 0.036(9) -0.003(9)
C38 0.194(18) 0.140(15) 0.173(16) 0.000(13) 0.104(14) -0.033(14)
C65 0.052(9) 0.060(9) 0.088(11) -0.022(8) 0.043(8) -0.019(7)
N1 0.061(7) 0.055(7) 0.060(8) -0.001(6) 0.036(6) -0.009(5)
N2 0.035(6) 0.061(7) 0.051(7) 0.002(6) 0.019(5) -0.004(5)
Ni1 0.0361(9) 0.0659(12) 0.0453(9) -0.0027(8) 0.0168(8) -0.0051(8)
O1 0.053(5) 0.110(6) 0.078(6) -0.009(5) 0.037(5) -0.002(5)
O2 0.039(5) 0.078(6) 0.047(5) -0.014(5) 0.015(4) -0.011(4)
O3 0.046(5) 0.091(6) 0.082(6) -0.004(5) 0.024(5) -0.014(5)
O4 0.057(6) 0.058(6) 0.057(6) -0.005(5) 0.020(5) -0.018(4)
O5 0.058(6) 0.113(6) 0.092(6) 0.026(6) 0.039(5) -0.009(5)
O6 0.069(6) 0.117(7) 0.079(6) 0.015(5) 0.042(5) 0.002(5)
O7 0.056(6) 0.096(6) 0.081(6) 0.010(6) 0.027(5) -0.010(5)
O8 0.059(6) 0.107(6) 0.084(6) -0.001(5) 0.035(5) 0.007(5)
O9 0.048(6) 0.091(7) 0.061(6) 0.008(5) 0.027(5) -0.003(5)
O10 0.035(5) 0.090(7) 0.043(5) 0.006(5) 0.015(4) 0.004(5)
O11 0.060(6) 0.089(7) 0.049(6) -0.003(5) 0.015(5) -0.002(5)
O12 0.111(10) 0.154(10) 0.122(9) 0.026(8) 0.063(8) 0.001(8)
O13 0.38(3) 0.33(3) 0.38(3) 0.000 0.195(19) 0.000
Tb1 0.0362(4) 0.0970(6) 0.0570(4) 0.0108(4) 0.0185(3) -0.0060(4)

loop_
_atom_type_symbol
_atom_type_description
_atom_type_scat_dispersion_real
_atom_type_scat_dispersion_imag
_atom_type_scat_source
C C 0.0033 0.0016 'International Tables Vol C Tables 4.2.6.8 and 6.1.1.4'
H H 0.0000 0.0000 'International Tables Vol C Tables 4.2.6.8 and 6.1.1.4'
N N 0.0061 0.0033 'International Tables Vol C Tables 4.2.6.8 and 6.1.1.4'
Ni Ni 0.3393 1.1124 'International Tables Vol C Tables 4.2.6.8 and 6.1.1.4'
O O 0.0106 0.0060 'International Tables Vol C Tables 4.2.6.8 and 6.1.1.4'
Tb Tb -0.1723 4.1537 'International Tables Vol C Tables 4.2.6.8 and 6.1.1.4'

loop_
_geom_angle_atom_site_label_1
_geom_angle_atom_site_label_2
_geom_angle_atom_site_label_3
_geom_angle
_geom_angle_site_symmetry_1
_geom_angle_site_symmetry_3
O1 C1 H1A 109.5 . .
O1 C1 H1B 109.5 . .
H1A C1 H1B 109.5 . .
O1 C1 H1C 109.5 . .
H1A C1 H1C 109.5 . .
H1B C1 H1C 109.5 . .
O1 C2 C3 123.7(8) . .
O1 C2 C7 116.2(8) . .
C3 C2 C7 120.0 . .
C4 C3 C2 120.0 . .
C4 C3 H3 120.0 . .
C2 C3 H3 120.0 . .
C5 C4 C3 120.0 . .
C5 C4 H4 120.0 . .
C3 C4 H4 120.0 . .
C4 C5 C6 120.0 . .
C4 C5 H5 120.0 . .
C6 C5 H5 120.0 . .
C5 C6 C7 120.0 . .
C5 C6 C65 116.4(9) . .
C7 C6 C65 123.6(9) . .
O2 C7 C6 123.6(8) . .
O2 C7 C2 116.4(8) . .
C6 C7 C2 120.0 . .
N1 C8 C9 125.6(12) . .
N1 C8 H8 117.2 . .
C9 C8 H8 117.2 . .
C10 C9 C14 120.0 . .
C10 C9 C8 114.5(9) . .
C14 C9 C8 125.5(9) . .
C9 C10 C11 120.0 . .
C9 C10 H10 120.0 . .
C11 C10 H10 120.0 . .
C12 C11 C10 120.0 . .
C12 C11 H11 120.0 . .
C10 C11 H11 120.0 . .
C11 C12 C13 120.0 . .
C11 C12 H12 120.0 . .
C13 C12 H12 120.0 . .
O3 C13 C12 122.7(8) . .
O3 C13 C14 117.3(8) . .
C12 C13 C14 120.0 . .
O4 C14 C13 117.1(8) . .
O4 C14 C9 122.8(8) . .
C13 C14 C9 120.0 . .
O3 C15 H15A 109.5 . .
O3 C15 H15B 109.5 . .
H15A C15 H15B 109.5 . .
O3 C15 H15C 109.5 . .
H15A C15 H15C 109.5 . .
H15B C15 H15C 109.5 . .
O9 C16 O10 124.9(12) . .
O9 C16 C17 116.2(12) . .
O10 C16 C17 118.8(11) . .
C18 C17 C22 120.0 . .
C18 C17 C16 119.5(9) . .
C22 C17 C16 120.5(9) . .
C19 C18 C17 120.0 . .
C19 C18 H18 120.0 . .
C17 C18 H18 120.0 . .
C18 C19 C20 120.0 . .
C18 C19 H19 120.0 . .
C20 C19 H19 120.0 . .
C21 C20 C19 120.0 . .
C21 C20 H20 120.0 . .
C19 C20 H20 120.0 . .
C20 C21 C22 120.0 . .
C20 C21 H21 120.0 . .
C22 C21 H21 120.0 . .
C21 C22 C17 120.0 . .
C21 C22 H22 120.0 . .
C17 C22 H22 120.0 . .
O7 C23 O8 123.9(15) . .
O7 C23 C24 120.7(14) . .
O8 C23 C24 115.3(15) . .
O7 C23 Tb1 61.2(8) . .
O8 C23 Tb1 62.9(8) . .
C24 C23 Tb1 176.9(11) . .
C25 C24 C29 120.0 . .
C25 C24 C23 117.3(11) . .
C29 C24 C23 122.7(11) . .
C24 C25 C26 120.0 . .
C24 C25 H25 120.0 . .
C26 C25 H25 120.0 . .
C27 C26 C25 120.0 . .
C27 C26 H26 120.0 . .
C25 C26 H26 120.0 . .
C26 C27 C28 120.0 . .
C26 C27 H27 120.0 . .
C28 C27 H27 120.0 . .
C29 C28 C27 120.0 . .
C29 C28 H28 120.0 . .
C27 C28 H28 120.0 . .
C28 C29 C24 120.0 . .
C28 C29 H29 120.0 . .
C24 C29 H29 120.0 . .
O5 C30 O6 117.2(14) . .
O5 C30 C31 123.4(14) . .
O6 C30 C31 119.3(14) . .
O5 C30 Tb1 58.6(8) . .
O6 C30 Tb1 58.7(8) . .
C31 C30 Tb1 178.0(11) . .
C32 C31 C36 120.0 . .
C32 C31 C30 118.2(11) . .
C36 C31 C30 121.7(11) . .
C31 C32 C33 120.0 . .
C31 C32 H32 120.0 . .
C33 C32 H32 120.0 . .
C34 C33 C32 120.0 . .
C34 C33 H33 120.0 . .
C32 C33 H33 120.0 . .
C35 C34 C33 120.0 . .
C35 C34 H34 120.0 . .
C33 C34 H34 120.0 . .
C34 C35 C36 120.0 . .
C34 C35 H35 120.0 . .
C36 C35 H35 120.0 . .
C35 C36 C31 120.0 . .
C35 C36 H36 120.0 . .
C31 C36 H36 120.0 . .
O11 C37 H37A 109.5 . .
O11 C37 H37B 109.5 . .
H37A C37 H37B 109.5 . .
O11 C37 H37C 109.5 . .
H37A C37 H37C 109.5 . .
H37B C37 H37C 109.5 . .
O12 C38 H38A 109.5 . .
O12 C38 H38B 109.5 . .
H38A C38 H38B 109.5 . .
O12 C38 H38C 109.5 . .
H38A C38 H38C 109.5 . .
H38B C38 H38C 109.5 . .
N2 C65 C6 122.3(11) . .
N2 C65 H65 118.8 . .
C6 C65 H65 118.8 . .
C8 N1 N1 115.7(8) . 2_655
C8 N1 Ni1 123.3(9) . .
N1 N1 Ni1 120.9(5) 2_655 .
C65 N2 N2 115.6(9) . 2_655
C65 N2 Ni1 126.6(8) . .
N2 N2 Ni1 117.7(6) 2_655 .
O4 Ni1 O2 82.0(4) . .
O4 Ni1 N2 168.5(4) . .
O2 Ni1 N2 87.6(4) . .
O4 Ni1 N1 90.2(4) . .
O2 Ni1 N1 167.0(4) . .
N2 Ni1 N1 100.9(4) . .
O4 Ni1 O10 90.8(3) . .
O2 Ni1 O10 93.4(3) . .
N2 Ni1 O10 84.9(4) . .
N1 Ni1 O10 97.0(4) . .
O4 Ni1 O11 89.2(4) . .
O2 Ni1 O11 85.0(3) . .
N2 Ni1 O11 94.7(4) . .
N1 Ni1 O11 84.6(4) . .
O10 Ni1 O11 178.4(4) . .
O4 Ni1 Tb1 42.6(3) . .
O2 Ni1 Tb1 40.9(2) . .
N2 Ni1 Tb1 126.1(3) . .
N1 Ni1 Tb1 132.7(3) . .
O10 Ni1 Tb1 84.0(2) . .
O11 Ni1 Tb1 95.0(3) . .
C2 O1 C1 116.7(11) . .
C2 O1 Tb1 115.1(7) . .
C1 O1 Tb1 127.1(9) . .
C7 O2 Ni1 121.0(6) . .
C7 O2 Tb1 130.1(7) . .
Ni1 O2 Tb1 104.4(3) . .
C13 O3 C15 119.1(12) . .
C13 O3 Tb1 117.1(7) . .
C15 O3 Tb1 123.6(10) . .
C14 O4 Ni1 123.8(7) . .
C14 O4 Tb1 122.4(6) . .
Ni1 O4 Tb1 102.9(4) . .
C30 O5 Tb1 95.6(9) . .
C30 O6 Tb1 94.3(9) . .
C23 O7 Tb1 92.2(9) . .
C23 O8 Tb1 89.3(9) . .
C16 O9 Tb1 140.8(9) . .
C16 O10 Ni1 123.3(8) . .
C37 O11 Ni1 134.7(9) . .
C37 O11 H11A 109.5 . .
Ni1 O11 H11A 80.9 . .
C38 O12 H12A 109.5 . .
O2 Tb1 O9 73.9(3) . .
O2 Tb1 O4 68.0(3) . .
O9 Tb1 O4 75.1(3) . .
O2 Tb1 O7 138.8(3) . .
O9 Tb1 O7 75.0(3) . .
O4 Tb1 O7 127.6(3) . .
O2 Tb1 O8 93.0(3) . .
O9 Tb1 O8 78.0(3) . .
O4 Tb1 O8 150.5(3) . .
O7 Tb1 O8 54.2(4) . .
O2 Tb1 O6 99.5(3) . .
O9 Tb1 O6 147.2(3) . .
O4 Tb1 O6 72.8(3) . .
O7 Tb1 O6 121.1(4) . .
O8 Tb1 O6 134.7(3) . .
O2 Tb1 O5 132.6(3) . .
O9 Tb1 O5 150.8(3) . .
O4 Tb1 O5 122.2(3) . .
O7 Tb1 O5 75.9(3) . .
O8 Tb1 O5 87.3(3) . .
O6 Tb1 O5 52.7(3) . .
O2 Tb1 O3 131.2(3) . .
O9 Tb1 O3 85.1(3) . .
O4 Tb1 O3 64.1(3) . .
O7 Tb1 O3 71.3(4) . .
O8 Tb1 O3 125.4(3) . .
O6 Tb1 O3 75.3(3) . .
O5 Tb1 O3 83.0(3) . .
O2 Tb1 O1 61.7(3) . .
O9 Tb1 O1 122.9(3) . .
O4 Tb1 O1 114.9(3) . .
O7 Tb1 O1 117.4(4) . .
O8 Tb1 O1 70.7(3) . .
O6 Tb1 O1 77.5(3) . .
O5 Tb1 O1 74.0(3) . .
O3 Tb1 O1 151.6(3) . .
O2 Tb1 C23 116.8(4) . .
O9 Tb1 C23 73.5(4) . .
O4 Tb1 C23 144.8(4) . .
O7 Tb1 C23 26.5(3) . .
O8 Tb1 C23 27.8(4) . .
O6 Tb1 C23 134.3(4) . .
O5 Tb1 C23 81.8(4) . .
O3 Tb1 C23 97.7(4) . .
O1 Tb1 C23 95.4(4) . .
O2 Tb1 C30 117.7(4) . .
O9 Tb1 C30 164.1(4) . .
O4 Tb1 C30 98.5(4) . .
O7 Tb1 C30 98.8(4) . .
O8 Tb1 C30 110.5(4) . .
O6 Tb1 C30 27.0(4) . .
O5 Tb1 C30 25.8(4) . .
O3 Tb1 C30 79.0(4) . .
O1 Tb1 C30 73.0(4) . .
C23 Tb1 C30 107.5(5) . .
O2 Tb1 Ni1 34.7(2) . .
O9 Tb1 Ni1 64.4(2) . .
O4 Tb1 Ni1 34.49(19) . .
O7 Tb1 Ni1 138.5(3) . .
O8 Tb1 Ni1 120.5(2) . .
O6 Tb1 Ni1 91.7(2) . .
O5 Tb1 Ni1 143.5(2) . .
O3 Tb1 Ni1 96.5(2) . .
O1 Tb1 Ni1 92.4(2) . .
C23 Tb1 Ni1 133.9(3) . .
C30 Tb1 Ni1 118.1(3) . .

loop_
_geom_bond_atom_site_label_1
_geom_bond_atom_site_label_2
_geom_bond_distance
_geom_bond_site_symmetry_2
C1 O1 1.438(15) .
C1 H1A 0.9600 .
C1 H1B 0.9600 .
C1 H1C 0.9600 .
C2 O1 1.355(11) .
C2 C3 1.3900 .
C2 C7 1.3900 .
C3 C4 1.3900 .
C3 H3 0.9300 .
C4 C5 1.3900 .
C4 H4 0.9300 .
C5 C6 1.3900 .
C5 H5 0.9300 .
C6 C7 1.3900 .
C6 C65 1.458(14) .
C7 O2 1.314(10) .
C8 N1 1.309(14) .
C8 C9 1.424(14) .
C8 H8 0.9300 .
C9 C10 1.3900 .
C9 C14 1.3900 .
C10 C11 1.3900 .
C10 H10 0.9300 .
C11 C12 1.3900 .
C11 H11 0.9300 .
C12 C13 1.3900 .
C12 H12 0.9300 .
C13 O3 1.330(12) .
C13 C14 1.3900 .
C14 O4 1.313(10) .
C15 O3 1.407(16) .
C15 H15A 0.9600 .
C15 H15B 0.9600 .
C15 H15C 0.9600 .
C16 O9 1.234(14) .
C16 O10 1.258(14) .
C16 C17 1.475(14) .
C17 C18 1.3900 .
C17 C22 1.3900 .
C18 C19 1.3900 .
C18 H18 0.9300 .
C19 C20 1.3900 .
C19 H19 0.9300 .
C20 C21 1.3900 .
C20 H20 0.9300 .
C21 C22 1.3900 .
C21 H21 0.9300 .
C22 H22 0.9300 .
C23 O7 1.221(16) .
C23 O8 1.273(16) .
C23 C24 1.517(17) .
C23 Tb1 2.732(16) .
C24 C25 1.3900 .
C24 C29 1.3900 .
C25 C26 1.3900 .
C25 H25 0.9300 .
C26 C27 1.3900 .
C26 H26 0.9300 .
C27 C28 1.3900 .
C27 H27 0.9300 .
C28 C29 1.3900 .
C28 H28 0.9300 .
C29 H29 0.9300 .
C30 O5 1.244(16) .
C30 O6 1.297(17) .
C30 C31 1.481(16) .
C30 Tb1 2.848(16) .
C31 C32 1.3900 .
C31 C36 1.3900 .
C32 C33 1.3900 .
C32 H32 0.9300 .
C33 C34 1.3900 .
C33 H33 0.9300 .
C34 C35 1.3900 .
C34 H34 0.9300 .
C35 C36 1.3900 .
C35 H35 0.9300 .
C36 H36 0.9300 .
C37 O11 1.420(15) .
C37 H37A 0.9600 .
C37 H37B 0.9600 .
C37 H37C 0.9600 .
C38 O12 1.42(2) .
C38 H38A 0.9600 .
C38 H38B 0.9600 .
C38 H38C 0.9600 .
C65 N2 1.270(14) .
C65 H65 0.9300 .
N1 N1 1.42(2) 2_655
N1 Ni1 2.018(10) .
N2 N2 1.406(19) 2_655
N2 Ni1 2.015(10) .
Ni1 O4 1.989(8) .
Ni1 O2 2.014(9) .
Ni1 O10 2.045(8) .
Ni1 O11 2.132(9) .
Ni1 Tb1 3.424(2) .
O1 Tb1 2.669(9) .
O2 Tb1 2.314(8) .
O3 Tb1 2.516(9) .
O4 Tb1 2.378(9) .
O5 Tb1 2.443(9) .
O6 Tb1 2.440(9) .
O7 Tb1 2.397(10) .
O8 Tb1 2.432(10) .
O9 Tb1 2.325(9) .
O11 H11A 0.8200 .
O12 H12A 0.8200 .

loop_
_geom_torsion_atom_site_label_1
_geom_torsion_atom_site_label_2
_geom_torsion_atom_site_label_3
_geom_torsion_atom_site_label_4
_geom_torsion
_geom_torsion_site_symmetry_4
O1 C2 C3 C4 -178.7(11) .
C7 C2 C3 C4 0.0 .
C2 C3 C4 C5 0.0 .
C3 C4 C5 C6 0.0 .
C4 C5 C6 C7 0.0 .
C4 C5 C6 C65 179.3(11) .
C5 C6 C7 O2 -177.0(10) .
C65 C6 C7 O2 3.8(12) .
C5 C6 C7 C2 0.0 .
C65 C6 C7 C2 -179.2(11) .
O1 C2 C7 O2 -4.0(10) .
C3 C2 C7 O2 177.2(9) .
O1 C2 C7 C6 178.8(10) .
C3 C2 C7 C6 0.0 .
N1 C8 C9 C10 171.0(10) .
N1 C8 C9 C14 -8.8(17) .
C14 C9 C10 C11 0.0 .
C8 C9 C10 C11 -179.8(9) .
C9 C10 C11 C12 0.0 .
C10 C11 C12 C13 0.0 .
C11 C12 C13 O3 177.0(10) .
C11 C12 C13 C14 0.0 .
O3 C13 C14 O4 7.5(9) .
C12 C13 C14 O4 -175.4(8) .
O3 C13 C14 C9 -177.2(9) .
C12 C13 C14 C9 0.0 .
C10 C9 C14 O4 175.1(9) .
C8 C9 C14 O4 -5.2(11) .
C10 C9 C14 C13 0.0 .
C8 C9 C14 C13 179.8(10) .
O9 C16 C17 C18 -170.4(9) .
O10 C16 C17 C18 12.3(14) .
O9 C16 C17 C22 10.8(14) .
O10 C16 C17 C22 -166.5(9) .
C22 C17 C18 C19 0.0 .
C16 C17 C18 C19 -178.8(9) .
C17 C18 C19 C20 0.0 .
C18 C19 C20 C21 0.0 .
C19 C20 C21 C22 0.0 .
C20 C21 C22 C17 0.0 .
C18 C17 C22 C21 0.0 .
C16 C17 C22 C21 178.8(9) .
O7 C23 C24 C25 17.9(18) .
O8 C23 C24 C25 -159.6(11) .
O7 C23 C24 C29 -160.5(12) .
O8 C23 C24 C29 22.0(17) .
C29 C24 C25 C26 0.0 .
C23 C24 C25 C26 -178.4(11) .
C24 C25 C26 C27 0.0 .
C25 C26 C27 C28 0.0 .
C26 C27 C28 C29 0.0 .
C27 C28 C29 C24 0.0 .
C25 C24 C29 C28 0.0 .
C23 C24 C29 C28 178.3(11) .
O5 C30 C31 C32 -20.4(18) .
O6 C30 C31 C32 164.1(11) .
O5 C30 C31 C36 163.1(12) .
O6 C30 C31 C36 -12.4(17) .
C36 C31 C32 C33 0.0 .
C30 C31 C32 C33 -176.5(10) .
C31 C32 C33 C34 0.0 .
C32 C33 C34 C35 0.0 .
C33 C34 C35 C36 0.0 .
C34 C35 C36 C31 0.0 .
C32 C31 C36 C35 0.0 .
C30 C31 C36 C35 176.4(11) .
C5 C6 C65 N2 157.6(11) .
C7 C6 C65 N2 -23.2(18) .
C9 C8 N1 N1 173.3(12) 2_655
C9 C8 N1 Ni1 -4.5(17) .
C6 C65 N2 N2 178.1(12) 2_655
C6 C65 N2 Ni1 1.1(19) .
C3 C2 O1 C1 8.9(14) .
C7 C2 O1 C1 -169.8(10) .
C3 C2 O1 Tb1 178.0(5) .
C7 C2 O1 Tb1 -0.7(10) .
C6 C7 O2 Ni1 33.5(11) .
C2 C7 O2 Ni1 -143.6(6) .
C6 C7 O2 Tb1 -174.5(5) .
C2 C7 O2 Tb1 8.4(11) .
C12 C13 O3 C15 2.8(15) .
C14 C13 O3 C15 179.8(10) .
C12 C13 O3 Tb1 -173.3(5) .
C14 C13 O3 Tb1 3.8(10) .
C13 C14 O4 Ni1 -154.3(5) .
C9 C14 O4 Ni1 30.4(10) .
C13 C14 O4 Tb1 -16.4(9) .
C9 C14 O4 Tb1 168.4(5) .
O6 C30 O5 Tb1 -4.1(15) .
C31 C30 O5 Tb1 -179.7(12) .
O5 C30 O6 Tb1 4.1(15) .
C31 C30 O6 Tb1 179.9(11) .
O8 C23 O7 Tb1 -5.5(16) .
C24 C23 O7 Tb1 177.3(11) .
O7 C23 O8 Tb1 5.4(16) .
C24 C23 O8 Tb1 -177.2(10) .
O10 C16 O9 Tb1 18(2) .
C17 C16 O9 Tb1 -158.9(9) .
O9 C16 O10 Ni1 -21.3(18) .
C17 C16 O10 Ni1 155.8(7) .
